data_4334883
loop_
_publ_author_name
'Brian D. Mahoney'
'Nicholas A. Piro'
'Patrick J. Carroll'
'Eric J. Schelter'

_publ_section_title
;
 Synthesis, Electrochemistry, and Reactivity of Cerium(III/IV)
 Methylene-Bis-Phenolate Complexes
;
_journal_name_full 'Inorganic Chemistry'
_journal_page_first 5970
_journal_page_last 5977
_journal_paper_doi 10.1021/ic400202r
_journal_volume 52
_journal_year 2013
_chemical_formula_sum 'C54 H76 Ce I Li O6'
_chemical_formula_weight 1095.11
_space_group_IT_number 2
_symmetry_cell_setting triclinic
_symmetry_Int_Tables_number 2
_symmetry_space_group_name_Hall '-P 1'
_symmetry_space_group_name_H-M 'P -1'
_atom_sites_solution_hydrogens geom
_atom_sites_solution_primary direct
_audit_creation_method SHELXL-97
_cell_angle_alpha 96.400(6)
_cell_angle_beta 102.679(6)
_cell_angle_gamma 111.462(6)
_cell_formula_units_Z 2
_cell_length_a 12.8630(13)
_cell_length_b 13.3025(14)
_cell_length_c 18.870(2)
_cell_measurement_temperature 100(1)
_cell_volume 2865.5(5)
_computing_data_collection 'Bruker APEX2'
_computing_data_reduction 'Bruker SAINT'
_computing_structure_refinement 'SHELXL-97 (Sheldrick, 2008)'
_computing_structure_solution 'SHELXS-97 (Sheldrick, 2008)'
_diffrn_ambient_temperature 100(1)
_diffrn_measured_fraction_theta_full 0.965
_diffrn_measured_fraction_theta_max 0.965
_diffrn_measurement_device 'CCD Area Detector'
_diffrn_measurement_device_type 'Bruker APEXII'
_diffrn_measurement_method 'phi and omega scans'
_diffrn_radiation_monochromator graphite
_diffrn_radiation_source 'sealed tube'
_diffrn_radiation_type MoK\a
_diffrn_radiation_wavelength 0.71073
_diffrn_reflns_av_R_equivalents 0.0749
_diffrn_reflns_av_sigmaI/netI 0.0928
_diffrn_reflns_limit_h_max 16
_diffrn_reflns_limit_h_min -16
_diffrn_reflns_limit_k_max 17
_diffrn_reflns_limit_k_min -17
_diffrn_reflns_limit_l_max 24
_diffrn_reflns_limit_l_min -24
_diffrn_reflns_number 64613
_diffrn_reflns_theta_full 27.61
_diffrn_reflns_theta_max 27.61
_diffrn_reflns_theta_min 1.68
_exptl_absorpt_coefficient_mu 1.375
_exptl_absorpt_correction_T_max 0.7455
_exptl_absorpt_correction_T_min 0.6839
_exptl_absorpt_correction_type multi-scan
_exptl_absorpt_process_details '(SADABS; Sheldrick, 2007)'
_exptl_crystal_density_diffrn 1.269
_exptl_crystal_F_000 1124
_exptl_crystal_size_max 0.15
_exptl_crystal_size_mid 0.08
_exptl_crystal_size_min 0.05
_refine_diff_density_max 1.521
_refine_diff_density_min -0.830
_refine_diff_density_rms 0.118
_refine_ls_extinction_method none
_refine_ls_goodness_of_fit_ref 0.998
_refine_ls_hydrogen_treatment constr
_refine_ls_matrix_type full
_refine_ls_number_parameters 585
_refine_ls_number_reflns 12862
_refine_ls_number_restraints 27
_refine_ls_restrained_S_all 1.005
_refine_ls_R_factor_all 0.0928
_refine_ls_R_factor_gt 0.0494
_refine_ls_shift/su_max 0.001
_refine_ls_shift/su_mean 0.000
_refine_ls_structure_factor_coef Fsqd
_refine_ls_weighting_details 'calc w=1/[\s^2^(Fo^2^)+(0.0578P)^2^+0.0000P] where P=(Fo^2^+2Fc^2^)/3'
_refine_ls_weighting_scheme calc
_refine_ls_wR_factor_gt 0.1066
_refine_ls_wR_factor_ref 0.1195
_reflns_number_gt 8203
_reflns_number_total 12862
_reflns_threshold_expression >2sigma(I)
_cod_data_source_file ic400202r_si_002_7.cif
_cod_data_source_block 5
_cod_original_sg_symbol_H-M 'P -1 '
_cod_database_code 4334883

loop_
_symmetry_equiv_pos_as_xyz
'x, y, z'
'-x, -y, -z'

loop_
_atom_site_label
_atom_site_type_symbol
_atom_site_fract_x
_atom_site_fract_y
_atom_site_fract_z
_atom_site_U_iso_or_equiv
_atom_site_adp_type
_atom_site_occupancy
_atom_site_symmetry_multiplicity
_atom_site_calc_flag
_atom_site_refinement_flags
Ce1 Ce 0.43171(2) 0.31071(2) 0.262069(15) 0.02119(9) Uani 1 1 d .
I1 I 0.64878(3) 0.48541(3) 0.389134(19) 0.03448(11) Uani 1 1 d .
O1 O 0.3564(3) 0.4260(3) 0.23971(18) 0.0247(7) Uani 1 1 d .
O2 O 0.2720(3) 0.1783(3) 0.20371(17) 0.0246(7) Uani 1 1 d .
O3 O 0.5365(3) 0.3522(3) 0.1864(2) 0.0317(8) Uani 1 1 d .
O4 O 0.5213(3) 0.1993(3) 0.28281(18) 0.0277(8) Uani 1 1 d .
O5 O 0.3411(3) 0.2933(3) 0.36605(18) 0.0290(8) Uani 1 1 d .
C1 C 0.2751(4) 0.4607(4) 0.2059(3) 0.0233(11) Uani 1 1 d .
C2 C 0.2689(4) 0.5585(4) 0.2393(3) 0.0269(11) Uani 1 1 d .
C3 C 0.1804(4) 0.5849(4) 0.2037(3) 0.0288(12) Uani 1 1 d .
H3 H 0.1748 0.6483 0.2254 0.038 Uiso 1 1 calc R
C4 C 0.0982(5) 0.5218(4) 0.1367(3) 0.0326(12) Uani 1 1 d .
C5 C 0.1099(4) 0.4300(4) 0.1038(3) 0.0309(12) Uani 1 1 d .
H5 H 0.0582 0.3882 0.0582 0.041 Uiso 1 1 calc R
C6 C 0.1980(4) 0.3987(4) 0.1377(3) 0.0238(11) Uani 1 1 d .
C7 C 0.2057(4) 0.2966(4) 0.0983(3) 0.0260(11) Uani 1 1 d .
H7A H 0.2846 0.3021 0.1162 0.035 Uiso 1 1 calc R
H7B H 0.1906 0.2964 0.0456 0.035 Uiso 1 1 calc R
C8 C 0.1223(4) 0.1869(4) 0.1084(2) 0.0201(10) Uani 1 1 d .
C9 C 0.0070(4) 0.1391(4) 0.0636(3) 0.0275(11) Uani 1 1 d .
H9 H -0.0181 0.1762 0.0292 0.037 Uiso 1 1 calc R
C10 C -0.0697(4) 0.0391(4) 0.0694(3) 0.0270(11) Uani 1 1 d .
C11 C -0.0288(4) -0.0187(4) 0.1173(3) 0.0258(11) Uani 1 1 d .
H11 H -0.0799 -0.0885 0.1189 0.034 Uiso 1 1 calc R
C12 C 0.0844(4) 0.0225(4) 0.1630(3) 0.0228(10) Uani 1 1 d .
C13 C 0.1611(4) 0.1292(4) 0.1592(3) 0.0211(10) Uani 1 1 d .
C14 C 0.3632(5) 0.6370(4) 0.3119(3) 0.0310(12) Uani 1 1 d .
C15 C 0.3394(5) 0.7402(5) 0.3346(3) 0.0461(15) Uani 1 1 d .
H15A H 0.2603 0.7175 0.3364 0.069 Uiso 1 1 calc R
H15B H 0.3522 0.7859 0.2987 0.069 Uiso 1 1 calc R
H15C H 0.3911 0.7812 0.3826 0.069 Uiso 1 1 calc R
C16 C 0.4820(5) 0.6783(4) 0.2967(3) 0.0418(14) Uani 1 1 d .
H16A H 0.5407 0.7246 0.3412 0.063 Uiso 1 1 calc R
H16B H 0.4809 0.7199 0.2583 0.063 Uiso 1 1 calc R
H16C H 0.4990 0.6163 0.2809 0.063 Uiso 1 1 calc R
C17 C 0.3643(5) 0.5793(5) 0.3773(3) 0.0422(14) Uani 1 1 d .
H17A H 0.3955 0.5247 0.3700 0.063 Uiso 1 1 calc R
H17B H 0.2863 0.5440 0.3808 0.063 Uiso 1 1 calc R
H17C H 0.4118 0.6327 0.4224 0.063 Uiso 1 1 calc R
C18 C 0.0018(5) 0.5546(5) 0.1012(4) 0.0479(16) Uani 1 1 d .
H18A H 0.0338 0.6202 0.0826 0.072 Uiso 1 1 calc R
H18B H -0.0358 0.5688 0.1374 0.072 Uiso 1 1 calc R
H18C H -0.0539 0.4958 0.0609 0.072 Uiso 1 1 calc R
C19 C 0.1274(4) -0.0488(4) 0.2110(3) 0.0275(11) Uani 1 1 d .
C20 C 0.1702(5) 0.0050(5) 0.2937(3) 0.0408(14) Uani 1 1 d .
H20A H 0.2267 0.0792 0.3012 0.061 Uiso 1 1 calc R
H20B H 0.2052 -0.0368 0.3211 0.061 Uiso 1 1 calc R
H20C H 0.1056 0.0062 0.3109 0.061 Uiso 1 1 calc R
C21 C 0.2290(4) -0.0657(4) 0.1874(3) 0.0356(13) Uani 1 1 d .
H21A H 0.2020 -0.1037 0.1363 0.053 Uiso 1 1 calc R
H21B H 0.2568 -0.1087 0.2180 0.053 Uiso 1 1 calc R
H21C H 0.2911 0.0050 0.1932 0.053 Uiso 1 1 calc R
C22 C 0.0322(5) -0.1635(4) 0.2000(3) 0.0418(14) Uani 1 1 d .
H22A H -0.0329 -0.1569 0.2139 0.063 Uiso 1 1 calc R
H22B H 0.0618 -0.2057 0.2304 0.063 Uiso 1 1 calc R
H22C H 0.0076 -0.2002 0.1487 0.063 Uiso 1 1 calc R
C23 C -0.1948(4) -0.0092(4) 0.0215(3) 0.0337(13) Uani 1 1 d .
H23A H -0.2331 -0.0838 0.0266 0.051 Uiso 1 1 calc R
H23B H -0.1963 -0.0085 -0.0296 0.051 Uiso 1 1 calc R
H23C H -0.2344 0.0343 0.0370 0.051 Uiso 1 1 calc R
C24 C 0.5717(4) 0.3328(4) 0.1243(3) 0.0231(11) Uani 1 1 d .
C25 C 0.6311(4) 0.4210(4) 0.0934(3) 0.0259(11) Uani 1 1 d .
C26 C 0.6659(4) 0.3918(5) 0.0315(3) 0.0318(12) Uani 1 1 d .
H26 H 0.7038 0.4478 0.0091 0.042 Uiso 1 1 calc R
C27 C 0.6476(4) 0.2866(5) 0.0022(3) 0.0321(12) Uani 1 1 d .
C28 C 0.5853(4) 0.2008(4) 0.0330(3) 0.0320(12) Uani 1 1 d .
H28 H 0.5689 0.1282 0.0119 0.043 Uiso 1 1 calc R
C29 C 0.5478(4) 0.2219(4) 0.0939(3) 0.0256(11) Uani 1 1 d .
C30 C 0.4769(4) 0.1277(4) 0.1239(3) 0.0272(11) Uani 1 1 d .
H30A H 0.4306 0.0655 0.0825 0.036 Uiso 1 1 calc R
H30B H 0.4231 0.1499 0.1436 0.036 Uiso 1 1 calc R
C31 C 0.5417(4) 0.0873(4) 0.1839(3) 0.0256(11) Uani 1 1 d .
C32 C 0.5844(4) 0.0100(4) 0.1614(3) 0.0298(12) Uani 1 1 d .
H32 H 0.5775 -0.0100 0.1113 0.040 Uiso 1 1 calc R
C33 C 0.6367(5) -0.0377(4) 0.2119(3) 0.0334(13) Uani 1 1 d .
C34 C 0.6429(5) -0.0091(4) 0.2859(3) 0.0357(13) Uani 1 1 d .
H34 H 0.6755 -0.0428 0.3196 0.047 Uiso 1 1 calc R
C35 C 0.6030(4) 0.0673(4) 0.3127(3) 0.0291(12) Uani 1 1 d .
C36 C 0.5548(4) 0.1182(4) 0.2604(3) 0.0246(11) Uani 1 1 d .
C37 C 0.6516(4) 0.5406(4) 0.1231(3) 0.0290(12) Uani 1 1 d .
C38 C 0.7314(5) 0.5802(4) 0.2032(3) 0.0366(13) Uani 1 1 d .
H38A H 0.7485 0.6568 0.2204 0.055 Uiso 1 1 calc R
H38B H 0.8026 0.5714 0.2045 0.055 Uiso 1 1 calc R
H38C H 0.6931 0.5373 0.2347 0.055 Uiso 1 1 calc R
C39 C 0.5371(5) 0.5508(4) 0.1196(3) 0.0385(14) Uani 1 1 d .
H39A H 0.4975 0.5047 0.1493 0.058 Uiso 1 1 calc R
H39B H 0.4894 0.5279 0.0690 0.058 Uiso 1 1 calc R
H39C H 0.5518 0.6263 0.1383 0.058 Uiso 1 1 calc R
C40 C 0.7152(5) 0.6215(4) 0.0780(3) 0.0378(14) Uani 1 1 d .
H40A H 0.6669 0.6033 0.0279 0.057 Uiso 1 1 calc R
H40B H 0.7873 0.6154 0.0779 0.057 Uiso 1 1 calc R
H40C H 0.7308 0.6958 0.1005 0.057 Uiso 1 1 calc R
C41 C 0.6900(6) 0.2600(5) -0.0640(4) 0.0562(19) Uani 1 1 d .
H41A H 0.6694 0.2977 -0.1017 0.084 Uiso 1 1 calc R
H41B H 0.6541 0.1818 -0.0837 0.084 Uiso 1 1 calc R
H41C H 0.7730 0.2838 -0.0483 0.084 Uiso 1 1 calc R
C42 C 0.6093(5) 0.0934(5) 0.3953(3) 0.0372(13) Uani 1 1 d .
C43 C 0.6864(6) 0.2137(5) 0.4301(3) 0.0540(17) Uani 1 1 d .
H43A H 0.7629 0.2301 0.4244 0.081 Uiso 1 1 calc R
H43B H 0.6912 0.2276 0.4820 0.081 Uiso 1 1 calc R
H43C H 0.6540 0.2597 0.4059 0.081 Uiso 1 1 calc R
C44 C 0.4855(5) 0.0671(5) 0.4040(3) 0.0387(14) Uani 1 1 d .
H44A H 0.4511 0.1091 0.3765 0.058 Uiso 1 1 calc R
H44B H 0.4904 0.0862 0.4556 0.058 Uiso 1 1 calc R
H44C H 0.4382 -0.0103 0.3853 0.058 Uiso 1 1 calc R
C45 C 0.6606(5) 0.0238(5) 0.4406(3) 0.0487(16) Uani 1 1 d .
H45A H 0.6101 -0.0531 0.4231 0.073 Uiso 1 1 calc R
H45B H 0.6674 0.0457 0.4922 0.073 Uiso 1 1 calc R
H45C H 0.7362 0.0357 0.4346 0.073 Uiso 1 1 calc R
C46 C 0.6842(6) -0.1187(5) 0.1860(4) 0.0539(18) Uani 1 1 d .
H46A H 0.6906 -0.1629 0.2222 0.081 Uiso 1 1 calc R
H46B H 0.7596 -0.0791 0.1798 0.081 Uiso 1 1 calc R
H46C H 0.6326 -0.1655 0.1394 0.081 Uiso 1 1 calc R
C47 C 0.2186(4) 0.2800(5) 0.3527(3) 0.0362(13) Uani 1 1 d .
H47A H 0.1680 0.2174 0.3124 0.048 Uiso 1 1 calc R
H47B H 0.2103 0.3459 0.3399 0.048 Uiso 1 1 calc R
C48 C 0.1881(5) 0.2616(6) 0.4239(4) 0.0592(19) Uani 1 1 d .
H48A H 0.1129 0.2008 0.4144 0.079 Uiso 1 1 calc R
H48B H 0.1860 0.3275 0.4502 0.079 Uiso 1 1 calc R
C49 C 0.2847(6) 0.2345(5) 0.4688(3) 0.0532(18) Uani 1 1 d .
H49A H 0.2975 0.2566 0.5218 0.071 Uiso 1 1 calc R
H49B H 0.2677 0.1563 0.4563 0.071 Uiso 1 1 calc R
C50 C 0.3876(5) 0.3028(4) 0.4444(3) 0.0349(13) Uani 1 1 d .
H50A H 0.4203 0.3792 0.4707 0.046 Uiso 1 1 calc R
H50B H 0.4476 0.2742 0.4533 0.046 Uiso 1 1 calc R
O6 O 0.8112(5) 0.3311(5) 0.2641(3) 0.0837(16) Uani 1 1 d DU
C51 C 0.8605(8) 0.3554(9) 0.2054(5) 0.117(3) Uani 1 1 d DU
H51A H 0.9362 0.4165 0.2244 0.155 Uiso 1 1 calc R
H51B H 0.8113 0.3777 0.1695 0.155 Uiso 1 1 calc R
C52 C 0.8729(11) 0.2601(10) 0.1692(6) 0.149(4) Uani 1 1 d DU
H52A H 0.9174 0.2765 0.1335 0.198 Uiso 1 1 calc R
H52B H 0.7994 0.1970 0.1470 0.198 Uiso 1 1 calc R
C53 C 0.9410(10) 0.2499(15) 0.2417(6) 0.198(7) Uani 1 1 d DU
H53A H 0.9459 0.1786 0.2376 0.263 Uiso 1 1 calc R
H53B H 1.0190 0.3077 0.2579 0.263 Uiso 1 1 calc R
C54 C 0.8721(15) 0.2621(15) 0.2944(7) 0.225(9) Uani 1 1 d DU
H54A H 0.8164 0.1904 0.2962 0.299 Uiso 1 1 calc R
H54B H 0.9232 0.2983 0.3441 0.299 Uiso 1 1 calc R
Li1 Li 0.6798(14) 0.3305(12) 0.2712(11) 0.102(5) Uani 1 1 d .

loop_
_atom_site_aniso_label
_atom_site_aniso_U_11
_atom_site_aniso_U_22
_atom_site_aniso_U_33
_atom_site_aniso_U_23
_atom_site_aniso_U_13
_atom_site_aniso_U_12
Ce1 0.01870(14) 0.02135(15) 0.02355(16) 0.00518(12) 0.00456(11) 0.00876(11)
I1 0.0316(2) 0.0301(2) 0.0322(2) -0.00167(16) 0.00101(16) 0.00886(16)
O1 0.0261(18) 0.0247(18) 0.0280(19) 0.0083(15) 0.0050(15) 0.0162(15)
O2 0.0248(18) 0.0230(18) 0.0249(19) 0.0069(15) 0.0042(14) 0.0094(15)
O3 0.039(2) 0.0236(19) 0.043(2) 0.0091(16) 0.0234(18) 0.0159(17)
O4 0.0355(19) 0.032(2) 0.0208(19) 0.0034(15) 0.0040(15) 0.0221(17)
O5 0.0258(18) 0.035(2) 0.0229(19) 0.0028(16) 0.0049(15) 0.0106(16)
C1 0.023(2) 0.027(3) 0.024(3) 0.011(2) 0.007(2) 0.011(2)
C2 0.031(3) 0.025(3) 0.028(3) 0.008(2) 0.010(2) 0.013(2)
C3 0.031(3) 0.026(3) 0.033(3) 0.007(2) 0.007(2) 0.016(2)
C4 0.035(3) 0.033(3) 0.034(3) 0.010(2) 0.004(2) 0.021(3)
C5 0.032(3) 0.028(3) 0.028(3) 0.003(2) 0.001(2) 0.012(2)
C6 0.030(3) 0.024(3) 0.023(3) 0.008(2) 0.010(2) 0.014(2)
C7 0.031(3) 0.026(3) 0.024(3) 0.006(2) 0.011(2) 0.014(2)
C8 0.018(2) 0.025(3) 0.016(2) 0.001(2) 0.0061(19) 0.007(2)
C9 0.026(3) 0.037(3) 0.019(3) 0.000(2) 0.005(2) 0.015(2)
C10 0.022(2) 0.033(3) 0.024(3) -0.003(2) 0.008(2) 0.010(2)
C11 0.027(3) 0.021(3) 0.029(3) -0.001(2) 0.013(2) 0.006(2)
C12 0.027(3) 0.024(3) 0.021(3) 0.001(2) 0.010(2) 0.014(2)
C13 0.017(2) 0.020(2) 0.023(3) -0.001(2) 0.0044(19) 0.005(2)
C14 0.038(3) 0.025(3) 0.029(3) 0.003(2) 0.003(2) 0.016(2)
C15 0.052(4) 0.033(3) 0.045(4) -0.006(3) 0.001(3) 0.020(3)
C16 0.046(3) 0.021(3) 0.051(4) 0.004(3) 0.004(3) 0.013(3)
C17 0.060(4) 0.046(4) 0.025(3) 0.003(3) 0.004(3) 0.032(3)
C18 0.036(3) 0.042(4) 0.059(4) 0.005(3) -0.005(3) 0.019(3)
C19 0.028(3) 0.023(3) 0.029(3) 0.006(2) 0.007(2) 0.007(2)
C20 0.058(4) 0.040(3) 0.033(3) 0.015(3) 0.017(3) 0.024(3)
C21 0.029(3) 0.035(3) 0.049(4) 0.015(3) 0.016(3) 0.016(3)
C22 0.042(3) 0.034(3) 0.044(4) 0.010(3) 0.005(3) 0.012(3)
C23 0.020(3) 0.033(3) 0.037(3) -0.001(2) 0.001(2) 0.005(2)
C24 0.023(2) 0.033(3) 0.018(3) 0.009(2) 0.005(2) 0.017(2)
C25 0.016(2) 0.033(3) 0.028(3) 0.008(2) 0.004(2) 0.010(2)
C26 0.022(3) 0.040(3) 0.030(3) 0.010(3) 0.006(2) 0.008(2)
C27 0.031(3) 0.038(3) 0.025(3) 0.006(2) 0.009(2) 0.011(3)
C28 0.036(3) 0.031(3) 0.027(3) 0.003(2) 0.011(2) 0.010(2)
C29 0.018(2) 0.030(3) 0.025(3) 0.007(2) 0.002(2) 0.007(2)
C30 0.027(3) 0.033(3) 0.017(3) 0.003(2) 0.002(2) 0.010(2)
C31 0.027(3) 0.020(3) 0.030(3) 0.005(2) 0.013(2) 0.008(2)
C32 0.031(3) 0.019(3) 0.037(3) 0.006(2) 0.019(2) 0.003(2)
C33 0.034(3) 0.024(3) 0.050(4) 0.012(3) 0.022(3) 0.014(2)
C34 0.037(3) 0.033(3) 0.050(4) 0.023(3) 0.018(3) 0.020(3)
C35 0.027(3) 0.029(3) 0.034(3) 0.008(2) 0.009(2) 0.013(2)
C36 0.020(2) 0.020(2) 0.031(3) 0.001(2) 0.005(2) 0.006(2)
C37 0.028(3) 0.027(3) 0.038(3) 0.016(2) 0.014(2) 0.013(2)
C38 0.047(3) 0.029(3) 0.040(3) 0.008(3) 0.016(3) 0.020(3)
C39 0.043(3) 0.033(3) 0.052(4) 0.021(3) 0.020(3) 0.022(3)
C40 0.034(3) 0.034(3) 0.050(4) 0.017(3) 0.018(3) 0.012(3)
C41 0.069(5) 0.042(4) 0.054(4) 0.005(3) 0.041(4) 0.006(3)
C42 0.043(3) 0.034(3) 0.033(3) 0.012(3) 0.002(3) 0.018(3)
C43 0.073(5) 0.056(4) 0.038(4) 0.014(3) 0.008(3) 0.035(4)
C44 0.053(4) 0.042(3) 0.031(3) 0.014(3) 0.016(3) 0.025(3)
C45 0.058(4) 0.052(4) 0.043(4) 0.019(3) 0.006(3) 0.031(3)
C46 0.068(4) 0.036(3) 0.078(5) 0.025(3) 0.039(4) 0.029(3)
C47 0.025(3) 0.041(3) 0.047(4) 0.007(3) 0.010(2) 0.018(3)
C48 0.033(3) 0.080(5) 0.049(4) -0.005(4) 0.019(3) 0.006(3)
C49 0.077(5) 0.049(4) 0.032(4) 0.007(3) 0.027(3) 0.016(4)
C50 0.038(3) 0.033(3) 0.030(3) 0.000(2) 0.006(2) 0.014(3)
O6 0.070(3) 0.105(4) 0.097(4) 0.039(3) 0.034(3) 0.046(3)
C51 0.073(6) 0.168(9) 0.100(7) 0.010(6) 0.020(5) 0.046(6)
C52 0.160(10) 0.155(10) 0.130(8) 0.011(8) 0.020(7) 0.078(8)
C53 0.130(9) 0.43(2) 0.145(10) 0.107(14) 0.065(8) 0.211(14)
C54 0.31(2) 0.38(3) 0.177(12) 0.148(15) 0.140(14) 0.29(2)
Li1 0.084(11) 0.067(10) 0.139(15) 0.019(9) 0.025(10) 0.017(8)

loop_
_atom_type_symbol
_atom_type_description
_atom_type_scat_dispersion_real
_atom_type_scat_dispersion_imag
_atom_type_scat_source
C C 0.0033 0.0016 'International Tables Vol C Tables 4.2.6.8 and 6.1.1.4'
H H 0.0000 0.0000 'International Tables Vol C Tables 4.2.6.8 and 6.1.1.4'
O O 0.0106 0.0060 'International Tables Vol C Tables 4.2.6.8 and 6.1.1.4'
Li Li -0.0003 0.0001 'International Tables Vol C Tables 4.2.6.8 and 6.1.1.4'
I I -0.4742 1.8119 'International Tables Vol C Tables 4.2.6.8 and 6.1.1.4'
Ce Ce -0.2486 2.6331 'International Tables Vol C Tables 4.2.6.8 and 6.1.1.4'

loop_
_geom_angle_atom_site_label_1
_geom_angle_atom_site_label_2
_geom_angle_atom_site_label_3
_geom_angle
O2 Ce1 O1 90.49(12)
O2 Ce1 O3 108.13(13)
O1 Ce1 O3 94.07(12)
O2 Ce1 O4 92.56(12)
O1 Ce1 O4 175.64(12)
O3 Ce1 O4 82.02(12)
O2 Ce1 O5 82.59(11)
O1 Ce1 O5 84.79(12)
O3 Ce1 O5 169.24(12)
O4 Ce1 O5 98.69(12)
O2 Ce1 Li1 128.5(3)
O1 Ce1 Li1 129.4(3)
O3 Ce1 Li1 48.2(4)
O4 Ce1 Li1 46.3(3)
O5 Ce1 Li1 125.6(4)
O2 Ce1 I1 163.54(8)
O1 Ce1 I1 93.64(9)
O3 Ce1 I1 87.48(10)
O4 Ce1 I1 84.29(9)
O5 Ce1 I1 81.93(8)
Li1 Ce1 I1 58.6(3)
Li1 I1 Ce1 59.1(3)
C1 O1 Ce1 156.2(3)
C13 O2 Ce1 156.5(3)
C24 O3 Ce1 155.4(3)
C24 O3 Li1 97.7(5)
Ce1 O3 Li1 87.3(5)
C36 O4 Ce1 152.8(3)
C36 O4 Li1 92.2(5)
Ce1 O4 Li1 87.8(5)
C50 O5 C47 107.7(4)
C50 O5 Ce1 132.4(3)
C47 O5 Ce1 119.7(3)
O1 C1 C6 118.6(4)
O1 C1 C2 120.9(4)
C6 C1 C2 120.5(4)
C3 C2 C1 117.4(5)
C3 C2 C14 121.0(4)
C1 C2 C14 121.4(4)
C2 C3 C4 123.5(5)
C5 C4 C3 117.6(5)
C5 C4 C18 121.6(5)
C3 C4 C18 120.8(5)
C4 C5 C6 121.3(5)
C1 C6 C5 119.5(5)
C1 C6 C7 122.1(4)
C5 C6 C7 118.4(4)
C6 C7 C8 115.1(4)
C9 C8 C13 119.2(4)
C9 C8 C7 119.7(4)
C13 C8 C7 121.0(4)
C10 C9 C8 121.5(5)
C9 C10 C11 118.5(4)
C9 C10 C23 120.2(5)
C11 C10 C23 121.2(4)
C10 C11 C12 123.4(4)
C11 C12 C13 117.2(4)
C11 C12 C19 121.0(4)
C13 C12 C19 121.6(4)
O2 C13 C8 118.4(4)
O2 C13 C12 121.6(4)
C8 C13 C12 120.0(4)
C17 C14 C16 111.2(5)
C17 C14 C15 107.1(4)
C16 C14 C15 106.9(4)
C17 C14 C2 111.7(4)
C16 C14 C2 108.8(4)
C15 C14 C2 111.1(4)
C22 C19 C20 108.4(4)
C22 C19 C12 111.7(4)
C20 C19 C12 111.9(4)
C22 C19 C21 106.7(4)
C20 C19 C21 108.5(4)
C12 C19 C21 109.5(4)
O3 C24 C25 120.8(4)
O3 C24 C29 117.5(4)
C25 C24 C29 121.7(4)
C26 C25 C24 115.9(5)
C26 C25 C37 121.9(4)
C24 C25 C37 122.2(4)
C27 C26 C25 124.0(5)
C26 C27 C28 118.5(5)
C26 C27 C41 121.8(5)
C28 C27 C41 119.7(5)
C29 C28 C27 121.4(5)
C28 C29 C24 118.5(4)
C28 C29 C30 120.2(5)
C24 C29 C30 121.2(4)
C29 C30 C31 117.9(4)
C32 C31 C36 118.2(5)
C32 C31 C30 118.0(5)
C36 C31 C30 123.7(4)
C33 C32 C31 121.9(5)
C34 C33 C32 118.0(5)
C34 C33 C46 121.5(5)
C32 C33 C46 120.5(5)
C33 C34 C35 123.6(5)
C34 C35 C36 117.0(5)
C34 C35 C42 121.1(5)
C36 C35 C42 121.8(4)
O4 C36 C31 118.2(4)
O4 C36 C35 120.6(4)
C31 C36 C35 121.1(4)
O4 C36 Li1 56.9(4)
C31 C36 Li1 95.1(5)
C35 C36 Li1 115.7(5)
C39 C37 C25 110.8(4)
C39 C37 C38 110.7(4)
C25 C37 C38 109.8(4)
C39 C37 C40 107.4(4)
C25 C37 C40 112.3(4)
C38 C37 C40 105.8(4)
C43 C42 C35 110.9(4)
C43 C42 C45 106.9(5)
C35 C42 C45 112.1(5)
C43 C42 C44 109.5(5)
C35 C42 C44 110.0(4)
C45 C42 C44 107.4(4)
O5 C47 C48 106.2(4)
C47 C48 C49 104.7(5)
C50 C49 C48 101.7(5)
O5 C50 C49 104.6(4)
C51 O6 C54 99.3(7)
C51 O6 Li1 127.0(8)
C54 O6 Li1 128.5(9)
O6 C51 C52 110.8(9)
C51 C52 C53 91.5(9)
C54 C53 C52 103.7(8)
O6 C54 C53 105.1(8)
O6 Li1 O4 132.3(9)
O6 Li1 O3 129.9(10)
O4 Li1 O3 78.7(5)
O6 Li1 C36 102.3(7)
O4 Li1 C36 30.9(2)
O3 Li1 C36 93.8(6)
O6 Li1 I1 125.3(8)
O4 Li1 I1 86.8(6)
O3 Li1 I1 87.9(5)
C36 Li1 I1 114.3(6)
O6 Li1 Ce1 172.2(10)
O4 Li1 Ce1 45.9(3)
O3 Li1 Ce1 44.5(3)
C36 Li1 Ce1 74.4(4)
I1 Li1 Ce1 62.3(3)

loop_
_geom_bond_atom_site_label_1
_geom_bond_atom_site_label_2
_geom_bond_distance
Ce1 O2 2.113(3)
Ce1 O1 2.126(3)
Ce1 O3 2.153(3)
Ce1 O4 2.204(3)
Ce1 O5 2.484(3)
Ce1 Li1 3.068(17)
Ce1 I1 3.1649(6)
I1 Li1 3.054(18)
O1 C1 1.357(5)
O2 C13 1.355(5)
O3 C24 1.376(6)
O3 Li1 2.289(18)
O4 C36 1.360(6)
O4 Li1 2.220(16)
O5 C50 1.440(6)
O5 C47 1.481(6)
C1 C6 1.387(7)
C1 C2 1.418(7)
C2 C3 1.371(7)
C2 C14 1.570(7)
C3 C4 1.396(7)
C4 C5 1.380(7)
C4 C18 1.508(7)
C5 C6 1.398(7)
C6 C7 1.521(7)
C7 C8 1.524(6)
C8 C9 1.398(6)
C8 C13 1.411(6)
C9 C10 1.370(7)
C10 C11 1.387(7)
C10 C23 1.516(7)
C11 C12 1.387(7)
C12 C13 1.422(6)
C12 C19 1.543(7)
C14 C17 1.526(7)
C14 C16 1.527(7)
C14 C15 1.548(7)
C19 C22 1.523(7)
C19 C20 1.529(7)
C19 C21 1.551(7)
C24 C25 1.411(6)
C24 C29 1.416(7)
C25 C26 1.405(7)
C25 C37 1.531(7)
C26 C27 1.359(7)
C27 C28 1.403(7)
C27 C41 1.524(7)
C28 C29 1.379(7)
C29 C30 1.508(6)
C30 C31 1.520(7)
C31 C32 1.399(7)
C31 C36 1.411(7)
C32 C33 1.389(7)
C33 C34 1.383(8)
C33 C46 1.505(8)
C34 C35 1.391(7)
C35 C36 1.416(7)
C35 C42 1.536(8)
C36 Li1 2.648(16)
C37 C39 1.516(7)
C37 C38 1.536(7)
C37 C40 1.555(7)
C42 C43 1.515(8)
C42 C45 1.549(7)
C42 C44 1.551(8)
C47 C48 1.502(8)
C48 C49 1.525(9)
C49 C50 1.505(8)
O6 C51 1.404(7)
O6 C54 1.494(8)
O6 Li1 1.722(18)
C51 C52 1.451(8)
C52 C53 1.504(8)
C53 C54 1.502(8)

loop_
_platon_squeeze_void_nr
_platon_squeeze_void_average_x
_platon_squeeze_void_average_y
_platon_squeeze_void_average_z
_platon_squeeze_void_volume
_platon_squeeze_void_count_electrons
_platon_squeeze_void_content
1 0.000 -0.003 0.500 442 111 ' '
